data_7710156
loop_
_publ_author_name
'Merschel, Arne'
'Vishnevskiy, Yury V.'
'Neumann, Beate'
'Stammler, Georg'
'Ghadwal, Rajendra S.'

_publ_section_title
;
 Crystalline phosphino-functionalized mesoionic olefins (p-MIOs)
;
_journal_name_full 'Dalton Transactions'
_journal_paper_doi 10.1039/D2DT01314B
_journal_year 2022
_chemical_formula_moiety 'C52 H55 N2 P'
_chemical_formula_sum 'C52 H55 N2 P'
_chemical_formula_weight 738.95
_space_group_crystal_system triclinic
_space_group_IT_number 2
_space_group_name_Hall '-P 1'
_space_group_name_H-M_alt 'P -1'
_atom_sites_solution_hydrogens geom
_atom_sites_solution_primary direct
_audit_creation_date 2020-07-31
_audit_creation_method
;
Olex2 1.3-ac4
(compiled 2019.04.23 svn.r3594 for Rigaku Oxford Diffraction, GUI svn.r5739)
;
_audit_update_record
;
2021-11-12 deposited with the CCDC.	2022-05-02 downloaded from the CCDC.
;
_cell_angle_alpha 75.720(6)
_cell_angle_beta 87.335(5)
_cell_angle_gamma 70.184(6)
_cell_formula_units_Z 2
_cell_length_a 10.5080(7)
_cell_length_b 10.6031(6)
_cell_length_c 20.8200(14)
_cell_measurement_reflns_used 4467
_cell_measurement_temperature 100.0(1)
_cell_measurement_theta_max 73.6220
_cell_measurement_theta_min 4.3560
_cell_volume 2113.2(3)
_computing_cell_refinement 'CrysAlisPro 1.171.40.82a (Rigaku OD, 2020)'
_computing_data_collection 'CrysAlisPro 1.171.40.82a (Rigaku OD, 2020)'
_computing_data_reduction 'CrysAlisPro 1.171.40.82a (Rigaku OD, 2020)'
_computing_molecular_graphics 'Olex2 (Dolomanov et al., 2009)'
_computing_publication_material 'Olex2 (Dolomanov et al., 2009)'
_computing_structure_refinement 'ShelXL (Sheldrick, 2015)'
_computing_structure_solution 'ShelXS (Sheldrick, 2008)'
_diffrn_ambient_environment N~2~
_diffrn_ambient_temperature 100.0(1)
_diffrn_detector 'CCD plate'
_diffrn_detector_area_resol_mean 5.3114
_diffrn_detector_type Atlas
_diffrn_measured_fraction_theta_full 0.999
_diffrn_measured_fraction_theta_max 0.963
_diffrn_measurement_details
;
List of Runs (angles in degrees, time in seconds):

  # Type    Start    End  Width  t~exp~   \w     \q     \k     \f   Frames
#--------------------------------------------------------------------------
  1  \w   -105.00 -29.00   1.00   17.50    --  -38.50 -38.00  30.00   76
  2  \w   -110.00 -18.00   1.00   17.50    --  -38.50 -38.00 -60.00   92
  3  \w    -72.00  -6.00   1.00   17.50    --  -38.50 125.00  90.00   66
  4  \w     34.00  61.00   1.00   17.50    --   43.07 -99.00  90.00   27
  5  \w     20.00 110.00   1.00   17.50    --   43.07  57.00-120.00   90
  6  \w     59.00  96.00   1.00   17.50    --   43.07-125.00 -90.00   37
  7  \w     45.00 103.00   1.00   40.00    --  106.24 -94.00  90.00   58
  8  \w     27.00 107.00   1.00   40.00    --  106.24 -94.00 -30.00   80
  9  \w     34.00 107.00   1.00   40.00    --  106.24 -30.00   0.00   73
 10  \w     26.00 104.00   1.00   40.00    --  106.24 -94.00 150.00   78
 11  \w     49.00 125.00   1.00   40.00    --  106.24 -30.00 -90.00   76
 12  \w     43.00 130.00   1.00   40.00    --  106.24 -61.00-180.00   87
 13  \w    103.00 130.00   1.00   40.00    --  106.24 125.00 150.00   27
 14  \w    138.00 175.00   1.00   40.00    --  106.24 125.00 150.00   37
 15  \w     48.00 127.00   1.00   40.00    --  106.24 -30.00  90.00   79
 16  \w     99.00 125.00   1.00   40.00    --  106.24 125.00 120.00   26
 17  \w     66.00 178.00   1.00   40.00    --  106.24  15.00 -60.00  112
 18  \w     78.00 107.00   1.00   40.00    --  106.24-100.00-109.38   29
;
_diffrn_measurement_device 'four-circle diffractometer'
_diffrn_measurement_device_type 'SuperNova, Dual, Cu at home/near, Atlas'
_diffrn_measurement_method '\w scans'
_diffrn_orient_matrix_type 'CrysAlisPro convention (1999,Acta A55,543-557)'
_diffrn_orient_matrix_UB_11 0.0884797000
_diffrn_orient_matrix_UB_12 0.0179865000
_diffrn_orient_matrix_UB_13 -0.0603549000
_diffrn_orient_matrix_UB_21 0.0788143000
_diffrn_orient_matrix_UB_22 0.0610659000
_diffrn_orient_matrix_UB_23 0.0371404000
_diffrn_orient_matrix_UB_31 0.1013999000
_diffrn_orient_matrix_UB_32 -0.1460498000
_diffrn_orient_matrix_UB_33 0.0285801000
_diffrn_radiation_monochromator mirror
_diffrn_radiation_probe x-ray
_diffrn_radiation_type 'Cu K\a'
_diffrn_radiation_wavelength 1.54184
_diffrn_reflns_av_R_equivalents 0.0385
_diffrn_reflns_av_unetI/netI 0.0570
_diffrn_reflns_Laue_measured_fraction_full 0.999
_diffrn_reflns_Laue_measured_fraction_max 0.963
_diffrn_reflns_limit_h_max 13
_diffrn_reflns_limit_h_min -11
_diffrn_reflns_limit_k_max 12
_diffrn_reflns_limit_k_min -13
_diffrn_reflns_limit_l_max 25
_diffrn_reflns_limit_l_min -24
_diffrn_reflns_number 15647
_diffrn_reflns_point_group_measured_fraction_full 0.999
_diffrn_reflns_point_group_measured_fraction_max 0.963
_diffrn_reflns_theta_full 67.684
_diffrn_reflns_theta_max 74.479
_diffrn_reflns_theta_min 4.386
_diffrn_source 'micro-focus sealed X-ray tube'
_diffrn_source_type 'SuperNova (Cu) X-ray Source'
_exptl_absorpt_coefficient_mu 0.846
_exptl_absorpt_correction_T_max 1.000
_exptl_absorpt_correction_T_min 0.889
_exptl_absorpt_correction_type gaussian
_exptl_absorpt_process_details
;
CrysAlisPro 1.171.40.82a (Rigaku Oxford Diffraction, 2020)
Numerical absorption correction based on gaussian integration over
a multifaceted crystal model
Empirical absorption correction using spherical harmonics,
implemented in SCALE3 ABSPACK scaling algorithm.
;
_exptl_crystal_colour 'clear brown'
_exptl_crystal_colour_lustre clear
_exptl_crystal_colour_primary brown
_exptl_crystal_density_diffrn 1.161
_exptl_crystal_description plate
_exptl_crystal_F_000 792
_exptl_crystal_size_max 0.127
_exptl_crystal_size_mid 0.061
_exptl_crystal_size_min 0.012
_refine_diff_density_max 0.265
_refine_diff_density_min -0.290
_refine_diff_density_rms 0.045
_refine_ls_extinction_method none
_refine_ls_goodness_of_fit_ref 1.031
_refine_ls_hydrogen_treatment constr
_refine_ls_matrix_type full
_refine_ls_number_parameters 504
_refine_ls_number_reflns 8322
_refine_ls_number_restraints 0
_refine_ls_restrained_S_all 1.031
_refine_ls_R_factor_all 0.0736
_refine_ls_R_factor_gt 0.0467
_refine_ls_shift/su_max 0.001
_refine_ls_shift/su_mean 0.000
_refine_ls_structure_factor_coef Fsqd
_refine_ls_weighting_details 'w=1/[\s^2^(Fo^2^)+(0.0427P)^2^+0.5720P] where P=(Fo^2^+2Fc^2^)/3'
_refine_ls_weighting_scheme calc
_refine_ls_wR_factor_gt 0.1007
_refine_ls_wR_factor_ref 0.1134
_reflns_Friedel_coverage 0.000
_reflns_number_gt 6141
_reflns_number_total 8322
_reflns_threshold_expression 'I > 2\s(I)'
_cod_data_source_file d2dt01314b2.cif
_cod_data_source_block compound_4b
_cod_database_code 7710156
_shelx_shelxl_version_number 2018/3
_chemical_oxdiff_formula C52H55N2P
_shelx_space_group_comment
;
The symmetry employed for this shelxl refinement is uniquely defined
by the following loop, which should always be used as a source of
symmetry information in preference to the above space-group names.
They are only intended as comments.
;
_diffrn_oxdiff_digest_frames
;
0119e3adcf5eff393f1d88b78aa3cd8cba01150628f
;
_reflns_odcompleteness_completeness 99.93
_reflns_odcompleteness_iscentric 1
_reflns_odcompleteness_theta 66.97
_olex2_refinement_description
;
1. Fixed Uiso
 At 1.2 times of:
  All C(H) groups
 At 1.5 times of:
  All C(H,H,H) groups
2.a Ternary CH refined with riding coordinates:
 C23(H23), C26(H26), C35(H35), C38(H38)
2.b Aromatic/amide H refined with riding coordinates:
 C4(H4), C6(H6), C7(H7), C8(H8), C9(H9), C10(H10), C12(H12), C13(H13),
 C14(H14), C15(H15), C16(H16), C19(H19), C20(H20), C21(H21), C31(H31), C32(H32),
  C33(H33), C42(H42), C43(H43), C44(H44), C45(H45), C46(H46), C48(H48),
 C49(H49), C50(H50), C51(H51), C52(H52)
2.c Idealised Me refined as rotating group:
 C24(H24A,H24B,H24C), C25(H25A,H25B,H25C), C27(H27A,H27B,H27C), C28(H28A,H28B,
 H28C), C36(H36A,H36B,H36C), C37(H37A,H37B,H37C), C39(H39A,H39B,H39C), C40(H40A,
 H40B,H40C)
;
_olex2_date_sample_data_collection 2020-07-30
_olex2_submission_special_instructions 'No special instructions were received'
_oxdiff_exptl_absorpt_empirical_details
;
Empirical correction (ABSPACK) includes:
- Absorption correction using spherical harmonics
- Frame scaling
;
_oxdiff_exptl_absorpt_empirical_full_max 1.192
_oxdiff_exptl_absorpt_empirical_full_min 0.867

loop_
_space_group_symop_operation_xyz
'x, y, z'
'-x, -y, -z'

loop_
_atom_site_label
_atom_site_type_symbol
_atom_site_fract_x
_atom_site_fract_y
_atom_site_fract_z
_atom_site_U_iso_or_equiv
_atom_site_adp_type
_atom_site_occupancy
_atom_site_site_symmetry_order
_atom_site_calc_flag
_atom_site_refinement_flags_posn
_atom_site_refinement_flags_adp
_atom_site_refinement_flags_occupancy
_atom_site_disorder_assembly
_atom_site_disorder_group
P1 P 0.91930(5) 0.63042(5) 0.38314(2) 0.01962(11) Uani 1 1 d . . . . .
N1 N 0.71329(15) 0.77249(15) 0.28931(8) 0.0170(3) Uani 1 1 d . . . . .
N2 N 0.79058(15) 0.74436(15) 0.19329(7) 0.0171(3) Uani 1 1 d . . . . .
C1 C 0.67483(18) 0.79079(18) 0.22672(9) 0.0165(4) Uani 1 1 d . . . . .
C2 C 0.85418(18) 0.71132(18) 0.29964(9) 0.0187(4) Uani 1 1 d . . . . .
C3 C 0.90842(18) 0.69971(18) 0.23598(9) 0.0180(4) Uani 1 1 d . . . . .
C4 C 1.04387(19) 0.65179(19) 0.22362(10) 0.0211(4) Uani 1 1 d . . . . .
H4 H 1.097332 0.639066 0.260619 0.025 Uiso 1 1 calc R . . . .
C5 C 1.12674(19) 0.61541(19) 0.16833(10) 0.0212(4) Uani 1 1 d . . . . .
C6 C 1.10130(19) 0.6823(2) 0.10067(10) 0.0229(4) Uani 1 1 d . . . . .
H6 H 1.022865 0.758135 0.087350 0.028 Uiso 1 1 calc R . . . .
C7 C 1.1910(2) 0.6374(2) 0.05319(11) 0.0283(4) Uani 1 1 d . . . . .
H7 H 1.170420 0.682701 0.008681 0.034 Uiso 1 1 calc R . . . .
C8 C 1.3102(2) 0.5266(2) 0.07082(11) 0.0328(5) Uani 1 1 d . . . . .
H8 H 1.369044 0.496511 0.038686 0.039 Uiso 1 1 calc R . . . .
C9 C 1.3399(2) 0.4615(2) 0.13764(12) 0.0344(5) Uani 1 1 d . . . . .
H9 H 1.420591 0.388389 0.150626 0.041 Uiso 1 1 calc R . . . .
C10 C 1.2501(2) 0.5046(2) 0.18499(11) 0.0268(4) Uani 1 1 d . . . . .
H10 H 1.271925 0.458943 0.229387 0.032 Uiso 1 1 calc R . . . .
C11 C 0.53358(19) 0.83968(19) 0.20084(9) 0.0208(4) Uani 1 1 d . . . . .
C12 C 0.4337(2) 0.9460(2) 0.22157(10) 0.0252(4) Uani 1 1 d . . . . .
H12 H 0.457524 0.991566 0.249369 0.030 Uiso 1 1 calc R . . . .
C13 C 0.2993(2) 0.9840(2) 0.20102(11) 0.0327(5) Uani 1 1 d . . . . .
H13 H 0.234130 1.056465 0.214254 0.039 Uiso 1 1 calc R . . . .
C14 C 0.2615(2) 0.9153(3) 0.16106(11) 0.0337(5) Uani 1 1 d . . . . .
H14 H 0.170822 0.938431 0.148943 0.040 Uiso 1 1 calc R . . . .
C15 C 0.3597(2) 0.8118(2) 0.13928(11) 0.0302(5) Uani 1 1 d . . . . .
H15 H 0.334872 0.766481 0.111665 0.036 Uiso 1 1 calc R . . . .
C16 C 0.4948(2) 0.7749(2) 0.15815(10) 0.0245(4) Uani 1 1 d . . . . .
H16 H 0.560038 0.706575 0.142283 0.029 Uiso 1 1 calc R . . . .
C17 C 0.62519(18) 0.80284(18) 0.34279(9) 0.0179(4) Uani 1 1 d . . . . .
C18 C 0.61971(19) 0.91794(19) 0.36604(9) 0.0206(4) Uani 1 1 d . . . . .
C19 C 0.5391(2) 0.9405(2) 0.41955(10) 0.0260(4) Uani 1 1 d . . . . .
H19 H 0.532899 1.015282 0.436756 0.031 Uiso 1 1 calc R . . . .
C20 C 0.4675(2) 0.8538(2) 0.44789(10) 0.0288(4) Uani 1 1 d . . . . .
H20 H 0.414043 0.871263 0.483704 0.035 Uiso 1 1 calc R . . . .
C21 C 0.4748(2) 0.7419(2) 0.42358(10) 0.0268(4) Uani 1 1 d . . . . .
H21 H 0.424664 0.685800 0.442607 0.032 Uiso 1 1 calc R . . . .
C22 C 0.55614(19) 0.7121(2) 0.37093(9) 0.0215(4) Uani 1 1 d . . . . .
C23 C 0.6960(2) 1.0157(2) 0.33493(10) 0.0247(4) Uani 1 1 d . . . . .
H23 H 0.770478 0.965997 0.310659 0.030 Uiso 1 1 calc R . . . .
C24 C 0.7575(2) 1.0599(2) 0.38676(12) 0.0327(5) Uani 1 1 d . . . . .
H24A H 0.686781 1.122191 0.406128 0.049 Uiso 1 1 calc GR . . . .
H24B H 0.819084 1.105584 0.366081 0.049 Uiso 1 1 calc GR . . . .
H24C H 0.805473 0.979892 0.420740 0.049 Uiso 1 1 calc GR . . . .
C25 C 0.6068(3) 1.1449(2) 0.28528(12) 0.0389(5) Uani 1 1 d . . . . .
H25A H 0.581388 1.118786 0.248116 0.058 Uiso 1 1 calc GR . . . .
H25B H 0.656095 1.207425 0.270188 0.058 Uiso 1 1 calc GR . . . .
H25C H 0.526843 1.189580 0.306402 0.058 Uiso 1 1 calc GR . . . .
C26 C 0.5690(2) 0.5840(2) 0.34758(10) 0.0261(4) Uani 1 1 d . . . . .
H26 H 0.630250 0.580537 0.310604 0.031 Uiso 1 1 calc R . . . .
C27 C 0.4336(2) 0.5873(2) 0.32261(12) 0.0340(5) Uani 1 1 d . . . . .
H27A H 0.372641 0.587406 0.358428 0.051 Uiso 1 1 calc GR . . . .
H27B H 0.446945 0.507301 0.305875 0.051 Uiso 1 1 calc GR . . . .
H27C H 0.395790 0.669387 0.287781 0.051 Uiso 1 1 calc GR . . . .
C28 C 0.6322(3) 0.4535(2) 0.40336(13) 0.0398(6) Uani 1 1 d . . . . .
H28A H 0.714541 0.455990 0.420246 0.060 Uiso 1 1 calc GR . . . .
H28B H 0.651580 0.373036 0.386249 0.060 Uiso 1 1 calc GR . . . .
H28C H 0.569930 0.449913 0.438444 0.060 Uiso 1 1 calc GR . . . .
C29 C 0.78769(18) 0.7519(2) 0.12362(9) 0.0194(4) Uani 1 1 d . . . . .
C30 C 0.82399(19) 0.6287(2) 0.10283(10) 0.0227(4) Uani 1 1 d . . . . .
C31 C 0.8147(2) 0.6407(2) 0.03476(11) 0.0288(4) Uani 1 1 d . . . . .
H31 H 0.838085 0.561290 0.019046 0.035 Uiso 1 1 calc R . . . .
C32 C 0.7715(2) 0.7687(2) -0.00950(10) 0.0326(5) Uani 1 1 d . . . . .
H32 H 0.764331 0.774405 -0.054565 0.039 Uiso 1 1 calc R . . . .
C33 C 0.7386(2) 0.8886(2) 0.01222(10) 0.0296(5) Uani 1 1 d . . . . .
H33 H 0.710800 0.973921 -0.018447 0.036 Uiso 1 1 calc R . . . .
C34 C 0.74650(18) 0.8830(2) 0.07953(9) 0.0214(4) Uani 1 1 d . . . . .
C35 C 0.8723(2) 0.4871(2) 0.15160(11) 0.0296(5) Uani 1 1 d . . . . .
H35 H 0.907474 0.498615 0.191774 0.036 Uiso 1 1 calc R . . . .
C36 C 0.7576(3) 0.4302(3) 0.17175(18) 0.0603(9) Uani 1 1 d . . . . .
H36A H 0.693689 0.487938 0.195965 0.090 Uiso 1 1 calc GR . . . .
H36B H 0.793558 0.337918 0.199236 0.090 Uiso 1 1 calc GR . . . .
H36C H 0.713186 0.429004 0.132765 0.090 Uiso 1 1 calc GR . . . .
C37 C 0.9872(2) 0.3817(2) 0.12543(12) 0.0320(5) Uani 1 1 d . . . . .
H37A H 0.954169 0.362510 0.087966 0.048 Uiso 1 1 calc GR . . . .
H37B H 1.020893 0.297812 0.159681 0.048 Uiso 1 1 calc GR . . . .
H37C H 1.058966 0.418328 0.112173 0.048 Uiso 1 1 calc GR . . . .
C38 C 0.7206(2) 1.0143(2) 0.10321(10) 0.0265(4) Uani 1 1 d . . . . .
H38 H 0.685283 0.998080 0.147775 0.032 Uiso 1 1 calc R . . . .
C39 C 0.6154(3) 1.1416(2) 0.06050(13) 0.0413(6) Uani 1 1 d . . . . .
H39A H 0.649767 1.165291 0.017320 0.062 Uiso 1 1 calc GR . . . .
H39B H 0.596409 1.217522 0.080937 0.062 Uiso 1 1 calc GR . . . .
H39C H 0.533771 1.122117 0.056325 0.062 Uiso 1 1 calc GR . . . .
C40 C 0.8529(3) 1.0402(3) 0.10968(16) 0.0476(7) Uani 1 1 d . . . . .
H40A H 0.914109 0.962465 0.140460 0.071 Uiso 1 1 calc GR . . . .
H40B H 0.835246 1.121955 0.125517 0.071 Uiso 1 1 calc GR . . . .
H40C H 0.892711 1.052368 0.067153 0.071 Uiso 1 1 calc GR . . . .
C41 C 1.01840(19) 0.73049(19) 0.40152(10) 0.0218(4) Uani 1 1 d . . . . .
C42 C 1.0279(2) 0.7332(2) 0.46776(10) 0.0282(4) Uani 1 1 d . . . . .
H42 H 0.995444 0.675596 0.500358 0.034 Uiso 1 1 calc R . . . .
C43 C 1.0850(2) 0.8202(2) 0.48573(11) 0.0308(5) Uani 1 1 d . . . . .
H43 H 1.090677 0.820997 0.530067 0.037 Uiso 1 1 calc R . . . .
C44 C 1.1334(2) 0.9058(2) 0.43769(12) 0.0315(5) Uani 1 1 d . . . . .
H44 H 1.169320 0.966435 0.449350 0.038 Uiso 1 1 calc R . . . .
C45 C 1.1285(2) 0.9011(2) 0.37174(11) 0.0297(5) Uani 1 1 d . . . . .
H45 H 1.164055 0.956484 0.339591 0.036 Uiso 1 1 calc R . . . .
C46 C 1.0709(2) 0.8145(2) 0.35343(10) 0.0251(4) Uani 1 1 d . . . . .
H46 H 1.067265 0.812513 0.309153 0.030 Uiso 1 1 calc R . . . .
C47 C 1.04714(19) 0.46979(19) 0.37284(10) 0.0222(4) Uani 1 1 d . . . . .
C48 C 1.0082(2) 0.3894(2) 0.33907(11) 0.0270(4) Uani 1 1 d . . . . .
H48 H 0.920711 0.420628 0.320706 0.032 Uiso 1 1 calc R . . . .
C49 C 1.0985(2) 0.2635(2) 0.33262(12) 0.0336(5) Uani 1 1 d . . . . .
H49 H 1.071787 0.211407 0.309449 0.040 Uiso 1 1 calc R . . . .
C50 C 1.2283(2) 0.2149(2) 0.36053(13) 0.0354(5) Uani 1 1 d . . . . .
H50 H 1.289310 0.130926 0.355746 0.042 Uiso 1 1 calc R . . . .
C51 C 1.2668(2) 0.2921(2) 0.39564(12) 0.0331(5) Uani 1 1 d . . . . .
H51 H 1.353199 0.258617 0.415435 0.040 Uiso 1 1 calc R . . . .
C52 C 1.1770(2) 0.4197(2) 0.40157(11) 0.0271(4) Uani 1 1 d . . . . .
H52 H 1.204129 0.471400 0.424790 0.032 Uiso 1 1 calc R . . . .

loop_
_atom_site_aniso_label
_atom_site_aniso_U_11
_atom_site_aniso_U_22
_atom_site_aniso_U_33
_atom_site_aniso_U_23
_atom_site_aniso_U_13
_atom_site_aniso_U_12
P1 0.0210(2) 0.0200(2) 0.0167(2) -0.00270(18) 0.00109(17) -0.00676(19)
N1 0.0172(7) 0.0165(7) 0.0172(8) -0.0051(6) 0.0018(6) -0.0053(6)
N2 0.0196(7) 0.0173(7) 0.0163(8) -0.0058(6) 0.0022(6) -0.0077(6)
C1 0.0202(9) 0.0144(8) 0.0158(9) -0.0041(7) 0.0012(7) -0.0066(7)
C2 0.0204(9) 0.0167(9) 0.0191(9) -0.0041(7) 0.0010(7) -0.0066(7)
C3 0.0212(9) 0.0153(8) 0.0184(9) -0.0046(7) 0.0014(7) -0.0071(7)
C4 0.0210(9) 0.0235(10) 0.0191(9) -0.0054(7) 0.0007(7) -0.0078(8)
C5 0.0231(9) 0.0219(9) 0.0238(10) -0.0089(8) 0.0048(7) -0.0124(8)
C6 0.0218(9) 0.0253(10) 0.0257(10) -0.0074(8) 0.0032(8) -0.0124(8)
C7 0.0317(11) 0.0391(12) 0.0237(10) -0.0122(9) 0.0074(8) -0.0217(9)
C8 0.0305(11) 0.0458(13) 0.0306(12) -0.0223(10) 0.0127(9) -0.0161(10)
C9 0.0255(11) 0.0363(12) 0.0422(13) -0.0188(10) 0.0068(9) -0.0058(9)
C10 0.0247(10) 0.0305(11) 0.0259(11) -0.0103(9) 0.0028(8) -0.0080(8)
C11 0.0216(9) 0.0225(9) 0.0189(9) -0.0036(7) 0.0019(7) -0.0093(8)
C12 0.0243(10) 0.0283(10) 0.0210(10) -0.0053(8) -0.0006(8) -0.0069(8)
C13 0.0243(10) 0.0391(12) 0.0267(11) -0.0060(9) 0.0026(8) -0.0023(9)
C14 0.0232(10) 0.0506(14) 0.0248(11) -0.0034(10) -0.0017(8) -0.0134(10)
C15 0.0301(11) 0.0410(12) 0.0239(11) -0.0053(9) -0.0003(8) -0.0194(10)
C16 0.0243(10) 0.0294(10) 0.0217(10) -0.0059(8) 0.0015(8) -0.0117(8)
C17 0.0171(8) 0.0184(9) 0.0154(9) -0.0033(7) 0.0003(7) -0.0029(7)
C18 0.0202(9) 0.0211(9) 0.0192(9) -0.0058(7) 0.0007(7) -0.0049(7)
C19 0.0247(10) 0.0298(11) 0.0242(10) -0.0142(8) 0.0027(8) -0.0050(8)
C20 0.0268(10) 0.0392(12) 0.0214(10) -0.0111(9) 0.0069(8) -0.0106(9)
C21 0.0253(10) 0.0316(11) 0.0222(10) -0.0030(8) 0.0054(8) -0.0109(9)
C22 0.0201(9) 0.0221(9) 0.0204(10) -0.0026(8) 0.0006(7) -0.0068(7)
C23 0.0262(10) 0.0248(10) 0.0280(11) -0.0131(8) 0.0070(8) -0.0109(8)
C24 0.0348(12) 0.0275(11) 0.0419(13) -0.0140(10) -0.0012(10) -0.0142(9)
C25 0.0470(14) 0.0367(13) 0.0363(13) 0.0009(10) -0.0013(10) -0.0249(11)
C26 0.0305(11) 0.0217(10) 0.0275(11) -0.0046(8) 0.0069(8) -0.0126(8)
C27 0.0388(12) 0.0339(12) 0.0372(13) -0.0096(10) 0.0043(10) -0.0222(10)
C28 0.0472(14) 0.0219(11) 0.0449(14) -0.0002(10) 0.0028(11) -0.0106(10)
C29 0.0196(9) 0.0255(10) 0.0164(9) -0.0069(7) 0.0042(7) -0.0109(7)
C30 0.0236(10) 0.0263(10) 0.0241(10) -0.0105(8) 0.0061(8) -0.0135(8)
C31 0.0299(11) 0.0367(12) 0.0270(11) -0.0181(9) 0.0048(8) -0.0135(9)
C32 0.0331(11) 0.0474(13) 0.0175(10) -0.0118(9) 0.0016(8) -0.0113(10)
C33 0.0298(11) 0.0330(11) 0.0209(10) -0.0028(9) 0.0017(8) -0.0071(9)
C34 0.0192(9) 0.0248(10) 0.0195(9) -0.0047(8) 0.0022(7) -0.0076(8)
C35 0.0412(12) 0.0248(10) 0.0279(11) -0.0117(9) 0.0100(9) -0.0149(9)
C36 0.0536(17) 0.0285(13) 0.097(3) -0.0125(14) 0.0401(16) -0.0189(12)
C37 0.0353(12) 0.0278(11) 0.0359(12) -0.0122(9) 0.0040(9) -0.0118(9)
C38 0.0312(11) 0.0210(10) 0.0250(10) -0.0033(8) 0.0037(8) -0.0077(8)
C39 0.0393(13) 0.0318(12) 0.0444(15) -0.0082(11) -0.0027(11) -0.0018(10)
C40 0.0416(14) 0.0284(12) 0.077(2) -0.0189(13) -0.0055(13) -0.0121(11)
C41 0.0234(9) 0.0207(9) 0.0202(9) -0.0050(7) -0.0002(7) -0.0059(8)
C42 0.0316(11) 0.0281(10) 0.0222(10) -0.0031(8) -0.0007(8) -0.0086(9)
C43 0.0365(12) 0.0332(11) 0.0232(11) -0.0093(9) -0.0049(9) -0.0100(9)
C44 0.0280(11) 0.0328(11) 0.0395(13) -0.0165(10) -0.0010(9) -0.0119(9)
C45 0.0324(11) 0.0286(11) 0.0322(12) -0.0093(9) 0.0074(9) -0.0151(9)
C46 0.0285(10) 0.0263(10) 0.0222(10) -0.0086(8) 0.0051(8) -0.0100(8)
C47 0.0215(9) 0.0190(9) 0.0222(10) 0.0009(7) 0.0029(7) -0.0063(7)
C48 0.0262(10) 0.0230(10) 0.0303(11) -0.0030(8) -0.0022(8) -0.0084(8)
C49 0.0372(12) 0.0210(10) 0.0414(13) -0.0070(9) -0.0014(10) -0.0086(9)
C50 0.0306(12) 0.0212(10) 0.0499(15) -0.0070(10) 0.0026(10) -0.0043(9)
C51 0.0245(11) 0.0250(11) 0.0434(13) -0.0010(9) -0.0032(9) -0.0051(9)
C52 0.0260(10) 0.0241(10) 0.0299(11) -0.0018(8) -0.0003(8) -0.0101(8)

loop_
_atom_type_symbol
_atom_type_description
_atom_type_scat_dispersion_real
_atom_type_scat_dispersion_imag
_atom_type_scat_source
C C 0.0181 0.0091 'International Tables Vol C Tables 4.2.6.8 and 6.1.1.4'
H H 0.0000 0.0000 'International Tables Vol C Tables 4.2.6.8 and 6.1.1.4'
N N 0.0311 0.0180 'International Tables Vol C Tables 4.2.6.8 and 6.1.1.4'
P P 0.2955 0.4335 'International Tables Vol C Tables 4.2.6.8 and 6.1.1.4'

loop_
_exptl_crystal_face_index_h
_exptl_crystal_face_index_k
_exptl_crystal_face_index_l
_exptl_crystal_face_perp_dist
-1 0 -1 0.0046
1 0 1 0.0070
-4 -1 10 0.0295
4 1 -10 0.0295
-3 5 -2 0.0409
3 -5 2 0.0309

loop_
_geom_angle_atom_site_label_1
_geom_angle_atom_site_label_2
_geom_angle_atom_site_label_3
_geom_angle
_geom_angle_site_symmetry_1
_geom_angle_site_symmetry_3
_geom_angle_publ_flag
C2 P1 C41 105.63(9) . . ?
C2 P1 C47 101.24(9) . . ?
C41 P1 C47 104.03(9) . . ?
C1 N1 C2 111.80(15) . . ?
C1 N1 C17 126.25(15) . . ?
C2 N1 C17 121.87(15) . . ?
C1 N2 C3 110.92(15) . . ?
C1 N2 C29 122.27(15) . . ?
C3 N2 C29 126.65(15) . . ?
N1 C1 N2 106.90(15) . . ?
N1 C1 C11 125.56(16) . . ?
N2 C1 C11 127.32(16) . . ?
N1 C2 P1 117.65(13) . . ?
N1 C2 C3 106.49(15) . . ?
C3 C2 P1 133.60(14) . . ?
N2 C3 C2 103.59(15) . . ?
C4 C3 N2 131.20(17) . . ?
C4 C3 C2 125.18(17) . . ?
C3 C4 H4 111.3 . . ?
C3 C4 C5 137.43(18) . . ?
C5 C4 H4 111.3 . . ?
C6 C5 C4 127.56(18) . . ?
C6 C5 C10 116.07(18) . . ?
C10 C5 C4 116.28(18) . . ?
C5 C6 H6 119.3 . . ?
C7 C6 C5 121.35(19) . . ?
C7 C6 H6 119.3 . . ?
C6 C7 H7 119.3 . . ?
C8 C7 C6 121.3(2) . . ?
C8 C7 H7 119.3 . . ?
C7 C8 H8 120.8 . . ?
C7 C8 C9 118.45(19) . . ?
C9 C8 H8 120.8 . . ?
C8 C9 H9 119.8 . . ?
C10 C9 C8 120.4(2) . . ?
C10 C9 H9 119.8 . . ?
C5 C10 H10 118.8 . . ?
C9 C10 C5 122.3(2) . . ?
C9 C10 H10 118.8 . . ?
C12 C11 C1 120.92(17) . . ?
C16 C11 C1 120.66(17) . . ?
C16 C11 C12 118.30(18) . . ?
C11 C12 H12 119.7 . . ?
C13 C12 C11 120.6(2) . . ?
C13 C12 H12 119.7 . . ?
C12 C13 H13 119.7 . . ?
C14 C13 C12 120.6(2) . . ?
C14 C13 H13 119.7 . . ?
C13 C14 H14 120.3 . . ?
C15 C14 C13 119.3(2) . . ?
C15 C14 H14 120.3 . . ?
C14 C15 H15 119.7 . . ?
C14 C15 C16 120.7(2) . . ?
C16 C15 H15 119.7 . . ?
C11 C16 H16 119.8 . . ?
C15 C16 C11 120.48(19) . . ?
C15 C16 H16 119.8 . . ?
C18 C17 N1 117.87(16) . . ?
C22 C17 N1 118.36(16) . . ?
C22 C17 C18 123.67(17) . . ?
C17 C18 C23 123.05(17) . . ?
C19 C18 C17 116.44(18) . . ?
C19 C18 C23 120.51(17) . . ?
C18 C19 H19 119.3 . . ?
C20 C19 C18 121.32(19) . . ?
C20 C19 H19 119.3 . . ?
C19 C20 H20 119.6 . . ?
C21 C20 C19 120.72(19) . . ?
C21 C20 H20 119.6 . . ?
C20 C21 H21 119.7 . . ?
C20 C21 C22 120.70(19) . . ?
C22 C21 H21 119.7 . . ?
C17 C22 C26 123.03(17) . . ?
C21 C22 C17 117.12(18) . . ?
C21 C22 C26 119.84(18) . . ?
C18 C23 H23 107.6 . . ?
C18 C23 C24 112.32(17) . . ?
C18 C23 C25 112.35(17) . . ?
C24 C23 H23 107.6 . . ?
C24 C23 C25 109.04(17) . . ?
C25 C23 H23 107.6 . . ?
C23 C24 H24A 109.5 . . ?
C23 C24 H24B 109.5 . . ?
C23 C24 H24C 109.5 . . ?
H24A C24 H24B 109.5 . . ?
H24A C24 H24C 109.5 . . ?
H24B C24 H24C 109.5 . . ?
C23 C25 H25A 109.5 . . ?
C23 C25 H25B 109.5 . . ?
C23 C25 H25C 109.5 . . ?
H25A C25 H25B 109.5 . . ?
H25A C25 H25C 109.5 . . ?
H25B C25 H25C 109.5 . . ?
C22 C26 H26 107.9 . . ?
C22 C26 C27 112.11(17) . . ?
C22 C26 C28 110.22(18) . . ?
C27 C26 H26 107.9 . . ?
C27 C26 C28 110.70(18) . . ?
C28 C26 H26 107.9 . . ?
C26 C27 H27A 109.5 . . ?
C26 C27 H27B 109.5 . . ?
C26 C27 H27C 109.5 . . ?
H27A C27 H27B 109.5 . . ?
H27A C27 H27C 109.5 . . ?
H27B C27 H27C 109.5 . . ?
C26 C28 H28A 109.5 . . ?
C26 C28 H28B 109.5 . . ?
C26 C28 H28C 109.5 . . ?
H28A C28 H28B 109.5 . . ?
H28A C28 H28C 109.5 . . ?
H28B C28 H28C 109.5 . . ?
C30 C29 N2 118.82(17) . . ?
C34 C29 N2 118.06(16) . . ?
C34 C29 C30 123.11(18) . . ?
C29 C30 C35 122.16(18) . . ?
C31 C30 C29 117.01(19) . . ?
C31 C30 C35 120.83(18) . . ?
C30 C31 H31 119.5 . . ?
C32 C31 C30 120.95(19) . . ?
C32 C31 H31 119.5 . . ?
C31 C32 H32 119.6 . . ?
C31 C32 C33 120.9(2) . . ?
C33 C32 H32 119.6 . . ?
C32 C33 H33 119.6 . . ?
C32 C33 C34 120.8(2) . . ?
C34 C33 H33 119.6 . . ?
C29 C34 C38 121.74(17) . . ?
C33 C34 C29 117.27(18) . . ?
C33 C34 C38 120.86(18) . . ?
C30 C35 H35 107.3 . . ?
C30 C35 C37 112.70(17) . . ?
C36 C35 C30 112.2(2) . . ?
C36 C35 H35 107.3 . . ?
C36 C35 C37 109.65(18) . . ?
C37 C35 H35 107.3 . . ?
C35 C36 H36A 109.5 . . ?
C35 C36 H36B 109.5 . . ?
C35 C36 H36C 109.5 . . ?
H36A C36 H36B 109.5 . . ?
H36A C36 H36C 109.5 . . ?
H36B C36 H36C 109.5 . . ?
C35 C37 H37A 109.5 . . ?
C35 C37 H37B 109.5 . . ?
C35 C37 H37C 109.5 . . ?
H37A C37 H37B 109.5 . . ?
H37A C37 H37C 109.5 . . ?
H37B C37 H37C 109.5 . . ?
C34 C38 H38 107.1 . . ?
C34 C38 C39 113.88(18) . . ?
C39 C38 H38 107.1 . . ?
C40 C38 C34 110.41(17) . . ?
C40 C38 H38 107.1 . . ?
C40 C38 C39 111.00(19) . . ?
C38 C39 H39A 109.5 . . ?
C38 C39 H39B 109.5 . . ?
C38 C39 H39C 109.5 . . ?
H39A C39 H39B 109.5 . . ?
H39A C39 H39C 109.5 . . ?
H39B C39 H39C 109.5 . . ?
C38 C40 H40A 109.5 . . ?
C38 C40 H40B 109.5 . . ?
C38 C40 H40C 109.5 . . ?
H40A C40 H40B 109.5 . . ?
H40A C40 H40C 109.5 . . ?
H40B C40 H40C 109.5 . . ?
C42 C41 P1 116.55(15) . . ?
C46 C41 P1 124.19(15) . . ?
C46 C41 C42 118.87(19) . . ?
C41 C42 H42 119.5 . . ?
C43 C42 C41 121.0(2) . . ?
C43 C42 H42 119.5 . . ?
C42 C43 H43 120.1 . . ?
C44 C43 C42 119.8(2) . . ?
C44 C43 H43 120.1 . . ?
C43 C44 H44 120.1 . . ?
C43 C44 C45 119.8(2) . . ?
C45 C44 H44 120.1 . . ?
C44 C45 H45 119.7 . . ?
C46 C45 C44 120.6(2) . . ?
C46 C45 H45 119.7 . . ?
C41 C46 H46 120.1 . . ?
C45 C46 C41 119.85(19) . . ?
C45 C46 H46 120.1 . . ?
C48 C47 P1 118.06(15) . . ?
C52 C47 P1 122.87(16) . . ?
C52 C47 C48 118.87(18) . . ?
C47 C48 H48 119.7 . . ?
C49 C48 C47 120.7(2) . . ?
C49 C48 H48 119.7 . . ?
C48 C49 H49 119.9 . . ?
C50 C49 C48 120.2(2) . . ?
C50 C49 H49 119.9 . . ?
C49 C50 H50 120.2 . . ?
C49 C50 C51 119.6(2) . . ?
C51 C50 H50 120.2 . . ?
C50 C51 H51 119.7 . . ?
C50 C51 C52 120.5(2) . . ?
C52 C51 H51 119.7 . . ?
C47 C52 C51 120.1(2) . . ?
C47 C52 H52 119.9 . . ?
C51 C52 H52 119.9 . . ?

loop_
_geom_bond_atom_site_label_1
_geom_bond_atom_site_label_2
_geom_bond_distance
_geom_bond_site_symmetry_2
_geom_bond_publ_flag
P1 C2 1.7898(19) . ?
P1 C41 1.829(2) . ?
P1 C47 1.8312(19) . ?
N1 C1 1.330(2) . ?
N1 C2 1.403(2) . ?
N1 C17 1.442(2) . ?
N2 C1 1.375(2) . ?
N2 C3 1.430(2) . ?
N2 C29 1.434(2) . ?
C1 C11 1.476(3) . ?
C2 C3 1.435(3) . ?
C3 C4 1.375(3) . ?
C4 H4 0.9300 . ?
C4 C5 1.460(3) . ?
C5 C6 1.404(3) . ?
C5 C10 1.411(3) . ?
C6 H6 0.9300 . ?
C6 C7 1.390(3) . ?
C7 H7 0.9300 . ?
C7 C8 1.384(3) . ?
C8 H8 0.9300 . ?
C8 C9 1.389(3) . ?
C9 H9 0.9300 . ?
C9 C10 1.384(3) . ?
C10 H10 0.9300 . ?
C11 C12 1.398(3) . ?
C11 C16 1.397(3) . ?
C12 H12 0.9300 . ?
C12 C13 1.387(3) . ?
C13 H13 0.9300 . ?
C13 C14 1.381(3) . ?
C14 H14 0.9300 . ?
C14 C15 1.381(3) . ?
C15 H15 0.9300 . ?
C15 C16 1.387(3) . ?
C16 H16 0.9300 . ?
C17 C18 1.403(3) . ?
C17 C22 1.397(3) . ?
C18 C19 1.387(3) . ?
C18 C23 1.524(3) . ?
C19 H19 0.9300 . ?
C19 C20 1.384(3) . ?
C20 H20 0.9300 . ?
C20 C21 1.379(3) . ?
C21 H21 0.9300 . ?
C21 C22 1.391(3) . ?
C22 C26 1.515(3) . ?
C23 H23 0.9800 . ?
C23 C24 1.524(3) . ?
C23 C25 1.532(3) . ?
C24 H24A 0.9600 . ?
C24 H24B 0.9600 . ?
C24 H24C 0.9600 . ?
C25 H25A 0.9600 . ?
C25 H25B 0.9600 . ?
C25 H25C 0.9600 . ?
C26 H26 0.9800 . ?
C26 C27 1.524(3) . ?
C26 C28 1.537(3) . ?
C27 H27A 0.9600 . ?
C27 H27B 0.9600 . ?
C27 H27C 0.9600 . ?
C28 H28A 0.9600 . ?
C28 H28B 0.9600 . ?
C28 H28C 0.9600 . ?
C29 C30 1.402(3) . ?
C29 C34 1.401(3) . ?
C30 C31 1.396(3) . ?
C30 C35 1.524(3) . ?
C31 H31 0.9300 . ?
C31 C32 1.378(3) . ?
C32 H32 0.9300 . ?
C32 C33 1.383(3) . ?
C33 H33 0.9300 . ?
C33 C34 1.393(3) . ?
C34 C38 1.524(3) . ?
C35 H35 0.9800 . ?
C35 C36 1.521(3) . ?
C35 C37 1.526(3) . ?
C36 H36A 0.9600 . ?
C36 H36B 0.9600 . ?
C36 H36C 0.9600 . ?
C37 H37A 0.9600 . ?
C37 H37B 0.9600 . ?
C37 H37C 0.9600 . ?
C38 H38 0.9800 . ?
C38 C39 1.524(3) . ?
C38 C40 1.524(3) . ?
C39 H39A 0.9600 . ?
C39 H39B 0.9600 . ?
C39 H39C 0.9600 . ?
C40 H40A 0.9600 . ?
C40 H40B 0.9600 . ?
C40 H40C 0.9600 . ?
C41 C42 1.395(3) . ?
C41 C46 1.393(3) . ?
C42 H42 0.9300 . ?
C42 C43 1.385(3) . ?
C43 H43 0.9300 . ?
C43 C44 1.378(3) . ?
C44 H44 0.9300 . ?
C44 C45 1.390(3) . ?
C45 H45 0.9300 . ?
C45 C46 1.388(3) . ?
C46 H46 0.9300 . ?
C47 C48 1.396(3) . ?
C47 C52 1.389(3) . ?
C48 H48 0.9300 . ?
C48 C49 1.385(3) . ?
C49 H49 0.9300 . ?
C49 C50 1.383(3) . ?
C50 H50 0.9300 . ?
C50 C51 1.384(3) . ?
C51 H51 0.9300 . ?
C51 C52 1.393(3) . ?
C52 H52 0.9300 . ?

loop_
_geom_torsion_atom_site_label_1
_geom_torsion_atom_site_label_2
_geom_torsion_atom_site_label_3
_geom_torsion_atom_site_label_4
_geom_torsion
_geom_torsion_site_symmetry_1
_geom_torsion_site_symmetry_2
_geom_torsion_site_symmetry_3
_geom_torsion_site_symmetry_4
_geom_torsion_publ_flag
P1 C2 C3 N2 156.44(15) . . . . ?
P1 C2 C3 C4 -21.9(3) . . . . ?
P1 C41 C42 C43 -171.34(16) . . . . ?
P1 C41 C46 C45 171.07(16) . . . . ?
P1 C47 C48 C49 -176.74(17) . . . . ?
P1 C47 C52 C51 175.62(16) . . . . ?
N1 C1 C11 C12 40.6(3) . . . . ?
N1 C1 C11 C16 -135.3(2) . . . . ?
N1 C2 C3 N2 -5.39(18) . . . . ?
N1 C2 C3 C4 176.30(17) . . . . ?
N1 C17 C18 C19 -177.02(16) . . . . ?
N1 C17 C18 C23 3.5(3) . . . . ?
N1 C17 C22 C21 178.31(17) . . . . ?
N1 C17 C22 C26 -0.4(3) . . . . ?
N2 C1 C11 C12 -145.51(19) . . . . ?
N2 C1 C11 C16 38.5(3) . . . . ?
N2 C3 C4 C5 -5.8(4) . . . . ?
N2 C29 C30 C31 177.55(17) . . . . ?
N2 C29 C30 C35 -2.8(3) . . . . ?
N2 C29 C34 C33 -177.23(17) . . . . ?
N2 C29 C34 C38 6.9(3) . . . . ?
C1 N1 C2 P1 -160.91(13) . . . . ?
C1 N1 C2 C3 4.3(2) . . . . ?
C1 N1 C17 C18 -107.5(2) . . . . ?
C1 N1 C17 C22 76.0(2) . . . . ?
C1 N2 C3 C2 4.96(19) . . . . ?
C1 N2 C3 C4 -176.88(19) . . . . ?
C1 N2 C29 C30 -112.7(2) . . . . ?
C1 N2 C29 C34 66.4(2) . . . . ?
C1 C11 C12 C13 -174.96(18) . . . . ?
C1 C11 C16 C15 173.45(18) . . . . ?
C2 P1 C41 C42 151.51(15) . . . . ?
C2 P1 C41 C46 -21.18(19) . . . . ?
C2 P1 C47 C48 -51.34(17) . . . . ?
C2 P1 C47 C52 133.93(17) . . . . ?
C2 N1 C1 N2 -1.2(2) . . . . ?
C2 N1 C1 C11 173.69(16) . . . . ?
C2 N1 C17 C18 76.0(2) . . . . ?
C2 N1 C17 C22 -100.5(2) . . . . ?
C2 C3 C4 C5 172.0(2) . . . . ?
C3 N2 C1 N1 -2.49(19) . . . . ?
C3 N2 C1 C11 -177.26(17) . . . . ?
C3 N2 C29 C30 72.3(2) . . . . ?
C3 N2 C29 C34 -108.6(2) . . . . ?
C3 C4 C5 C6 38.1(4) . . . . ?
C3 C4 C5 C10 -145.5(2) . . . . ?
C4 C5 C6 C7 178.86(19) . . . . ?
C4 C5 C10 C9 -178.4(2) . . . . ?
C5 C6 C7 C8 -1.3(3) . . . . ?
C6 C5 C10 C9 -1.5(3) . . . . ?
C6 C7 C8 C9 -0.8(3) . . . . ?
C7 C8 C9 C10 1.7(3) . . . . ?
C8 C9 C10 C5 -0.5(3) . . . . ?
C10 C5 C6 C7 2.4(3) . . . . ?
C11 C12 C13 C14 1.6(3) . . . . ?
C12 C11 C16 C15 -2.6(3) . . . . ?
C12 C13 C14 C15 -2.8(3) . . . . ?
C13 C14 C15 C16 1.2(3) . . . . ?
C14 C15 C16 C11 1.5(3) . . . . ?
C16 C11 C12 C13 1.1(3) . . . . ?
C17 N1 C1 N2 -178.02(16) . . . . ?
C17 N1 C1 C11 -3.1(3) . . . . ?
C17 N1 C2 P1 16.1(2) . . . . ?
C17 N1 C2 C3 -178.69(15) . . . . ?
C17 C18 C19 C20 -0.4(3) . . . . ?
C17 C18 C23 C24 -139.75(19) . . . . ?
C17 C18 C23 C25 96.9(2) . . . . ?
C17 C22 C26 C27 -119.7(2) . . . . ?
C17 C22 C26 C28 116.5(2) . . . . ?
C18 C17 C22 C21 2.0(3) . . . . ?
C18 C17 C22 C26 -176.65(18) . . . . ?
C18 C19 C20 C21 0.1(3) . . . . ?
C19 C18 C23 C24 40.8(3) . . . . ?
C19 C18 C23 C25 -82.6(2) . . . . ?
C19 C20 C21 C22 1.3(3) . . . . ?
C20 C21 C22 C17 -2.3(3) . . . . ?
C20 C21 C22 C26 176.46(19) . . . . ?
C21 C22 C26 C27 61.6(2) . . . . ?
C21 C22 C26 C28 -62.2(2) . . . . ?
C22 C17 C18 C19 -0.7(3) . . . . ?
C22 C17 C18 C23 179.80(18) . . . . ?
C23 C18 C19 C20 179.11(19) . . . . ?
C29 N2 C1 N1 -178.22(15) . . . . ?
C29 N2 C1 C11 7.0(3) . . . . ?
C29 N2 C3 C2 -179.54(16) . . . . ?
C29 N2 C3 C4 -1.4(3) . . . . ?
C29 C30 C31 C32 -0.1(3) . . . . ?
C29 C30 C35 C36 94.6(3) . . . . ?
C29 C30 C35 C37 -141.04(19) . . . . ?
C29 C34 C38 C39 -151.0(2) . . . . ?
C29 C34 C38 C40 83.3(2) . . . . ?
C30 C29 C34 C33 1.8(3) . . . . ?
C30 C29 C34 C38 -174.13(18) . . . . ?
C30 C31 C32 C33 1.3(3) . . . . ?
C31 C30 C35 C36 -85.7(3) . . . . ?
C31 C30 C35 C37 38.6(3) . . . . ?
C31 C32 C33 C34 -0.9(3) . . . . ?
C32 C33 C34 C29 -0.6(3) . . . . ?
C32 C33 C34 C38 175.38(19) . . . . ?
C33 C34 C38 C39 33.2(3) . . . . ?
C33 C34 C38 C40 -92.5(2) . . . . ?
C34 C29 C30 C31 -1.4(3) . . . . ?
C34 C29 C30 C35 178.21(18) . . . . ?
C35 C30 C31 C32 -179.77(19) . . . . ?
C41 P1 C2 N1 -115.74(14) . . . . ?
C41 P1 C2 C3 84.0(2) . . . . ?
C41 P1 C47 C48 -160.77(16) . . . . ?
C41 P1 C47 C52 24.50(19) . . . . ?
C41 C42 C43 C44 0.0(3) . . . . ?
C42 C41 C46 C45 -1.5(3) . . . . ?
C42 C43 C44 C45 -2.0(3) . . . . ?
C43 C44 C45 C46 2.3(3) . . . . ?
C44 C45 C46 C41 -0.5(3) . . . . ?
C46 C41 C42 C43 1.8(3) . . . . ?
C47 P1 C2 N1 136.06(14) . . . . ?
C47 P1 C2 C3 -24.2(2) . . . . ?
C47 P1 C41 C42 -102.32(16) . . . . ?
C47 P1 C41 C46 84.99(18) . . . . ?
C47 C48 C49 C50 0.9(3) . . . . ?
C48 C47 C52 C51 0.9(3) . . . . ?
C48 C49 C50 C51 0.8(4) . . . . ?
C49 C50 C51 C52 -1.7(4) . . . . ?
C50 C51 C52 C47 0.8(3) . . . . ?
C52 C47 C48 C49 -1.8(3) . . . . ?

loop_
_exptl_oxdiff_crystal_face_indexfrac_h
_exptl_oxdiff_crystal_face_indexfrac_k
_exptl_oxdiff_crystal_face_indexfrac_l
_exptl_oxdiff_crystal_face_x
_exptl_oxdiff_crystal_face_y
_exptl_oxdiff_crystal_face_z
-1.0000 -0.0000 -1.0000 -0.0281 -0.1160 -0.1300
1.0000 0.0000 1.0000 0.0281 0.1160 0.1300
-4.0423 -0.7039 10.4268 -0.9996 0.0257 -0.0091
4.0423 0.7039 -10.4268 0.9996 -0.0257 0.0091
-2.6035 4.6462 -1.9970 -0.0263 0.0044 -0.9996
2.6035 -4.6462 1.9970 0.0263 -0.0044 0.9996
